data_7037290
loop_
_publ_author_name
'Weisheim, Eugen'
'B\"ucker, Lisa'
'Neumann, Beate'
'Stammler, Hans-Georg'
'Mitzel, Norbert W.'

_publ_section_title
;
 Tridentate Lewis acids with phenyl substituted 1,3,5-trisilacyclohexane
 backbones.
;
_journal_issue 1
_journal_name_full 'Dalton transactions (Cambridge, England : 2003)'
_journal_page_first 198
_journal_page_last 207
_journal_paper_doi 10.1039/c5dt04208a
_journal_volume 45
_journal_year 2015
_chemical_formula_moiety 'C24 H30 O3 Si3'
_chemical_formula_sum 'C24 H30 O3 Si3'
_chemical_formula_weight 450.75
_chemical_name_systematic
;
 ?
;
_space_group_crystal_system monoclinic
_space_group_IT_number 14
_space_group_name_Hall '-P 2yn'
_space_group_name_H-M_alt 'P 1 21/n 1'
_symmetry_space_group_name_Hall '-P 2yn'
_symmetry_space_group_name_H-M 'P 1 21/n 1'
_atom_sites_solution_hydrogens geom
_atom_sites_solution_primary direct
_audit_creation_date 2013-11-12
_audit_creation_method
;
  Olex2 1.2-ac2
  (compiled 2012.03.27 svn.r2268, GUI svn.r4156)
;
_audit_update_record
;
2015-08-20 deposited with the CCDC.
2015-11-15 downloaded from the CCDC.
;
_cell_angle_alpha 90
_cell_angle_beta 91.6490(10)
_cell_angle_gamma 90
_cell_formula_units_Z 4
_cell_length_a 9.64716(11)
_cell_length_b 21.6495(2)
_cell_length_c 11.66228(13)
_cell_measurement_reflns_used 51500
_cell_measurement_temperature 99.99(10)
_cell_measurement_theta_max 32.0190
_cell_measurement_theta_min 2.9330
_cell_volume 2434.73(4)
_computing_cell_refinement
;
CrysAlisPro, Agilent Technologies,
Version 1.171.36.32 (release 02-08-2013 CrysAlis171 .NET)
(compiled Aug  2 2013,16:46:58)
;
_computing_data_collection
;
CrysAlisPro, Agilent Technologies,
Version 1.171.36.32 (release 02-08-2013 CrysAlis171 .NET)
(compiled Aug  2 2013,16:46:58)
;
_computing_data_reduction
;
CrysAlisPro, Agilent Technologies,
Version 1.171.36.32 (release 02-08-2013 CrysAlis171 .NET)
(compiled Aug  2 2013,16:46:58)
;
_computing_molecular_graphics
;
O. V. Dolomanov, L. J. Bourhis, R. J. Gildea, J. A. K. Howard and H. Puschmann,
OLEX2: a complete structure solution, refinement and analysis program.
J. Appl. Cryst. (2009). 42, 339-341.
;
_computing_publication_material
;
O. V. Dolomanov, L. J. Bourhis, R. J. Gildea, J. A. K. Howard and H. Puschmann,
OLEX2: a complete structure solution, refinement and analysis program.
J. Appl. Cryst. (2009). 42, 339-341.
;
_computing_structure_refinement
;
SHELXL, G.M. Sheldrick, Acta Cryst.
(2008). A64, 112-122
;
_computing_structure_solution
;
SHELXS, G.M. Sheldrick, Acta Cryst.
(2008). A64, 112-122
;
_diffrn_ambient_temperature 99.99(10)
_diffrn_detector_area_resol_mean 8.0951
_diffrn_measured_fraction_theta_full 0.9992
_diffrn_measured_fraction_theta_max 0.9613
_diffrn_measurement_details
;
  1 omega  -42.00   81.00   1.0000   13.2200
omega____ theta____ kappa____ phi______ frames
    -       25.0421    0.0000  150.0000 123

  2 omega    3.00   96.00   1.0000   13.2200
omega____ theta____ kappa____ phi______ frames
    -       25.0421   38.0000    0.0000 93

  3 omega  -20.00   66.00   1.0000   13.2200
omega____ theta____ kappa____ phi______ frames
    -       25.0421  -99.0000  150.0000 86

  4 omega  -16.00   66.00   1.0000   13.2200
omega____ theta____ kappa____ phi______ frames
    -       25.0421  -99.0000  -30.0000 82

  5 omega   -4.00   86.00   1.0000   13.2200
omega____ theta____ kappa____ phi______ frames
    -       25.0421   77.0000  120.0000 90

  6 omega   -4.00   65.00   1.0000   13.2200
omega____ theta____ kappa____ phi______ frames
    -       25.0421   77.0000 -120.0000 69

  7 omega   63.00   99.00   1.0000   13.2200
omega____ theta____ kappa____ phi______ frames
    -       25.0421  178.0000  -30.0000 36

  8 omega   60.00  100.00   1.0000   13.2200
omega____ theta____ kappa____ phi______ frames
    -       25.0421 -178.0000  150.0000 40

  9 omega   -4.00   79.00   1.0000   13.2200
omega____ theta____ kappa____ phi______ frames
    -       25.0421   77.0000    0.0000 83

 10 omega  -32.00   92.00   1.0000   13.2200
omega____ theta____ kappa____ phi______ frames
    -       25.0421    0.0000  -60.0000 124

 11 omega  -79.00   -3.00   1.0000   13.2200
omega____ theta____ kappa____ phi______ frames
    -      -23.5000  127.0000  128.0000 76

 12 omega   35.00   99.00   1.0000   13.2200
omega____ theta____ kappa____ phi______ frames
    -       25.0421  178.0000   30.0000 64

 13 omega   -4.00   94.00   1.0000   13.2200
omega____ theta____ kappa____ phi______ frames
    -       25.0421   77.0000    0.0000 98

 14 omega    7.00   93.00   1.0000   13.2200
omega____ theta____ kappa____ phi______ frames
    -       25.0421   57.0000  -60.0000 86

 15 omega    7.00   93.00   1.0000   13.2200
omega____ theta____ kappa____ phi______ frames
    -       25.0421   57.0000 -180.0000 86

 16 omega    7.00   93.00   1.0000   13.2200
omega____ theta____ kappa____ phi______ frames
    -       25.0421   57.0000  120.0000 86

 17 omega  -20.00   66.00   1.0000   13.2200
omega____ theta____ kappa____ phi______ frames
    -       25.0421  -99.0000  120.0000 86

 18 omega  -43.00   44.00   1.0000   13.2200
omega____ theta____ kappa____ phi______ frames
    -       25.0421  -57.0000   30.0000 87

 19 omega  -97.00  -35.00   1.0000   13.2200
omega____ theta____ kappa____ phi______ frames
    -      -23.5000 -178.0000   60.0000 62

 20 omega   34.00  100.00   1.0000   13.2200
omega____ theta____ kappa____ phi______ frames
    -       25.0421 -178.0000  -60.0000 66

 21 omega  -20.00   66.00   1.0000   13.2200
omega____ theta____ kappa____ phi______ frames
    -       25.0421  -99.0000  -30.0000 86

 22 omega    3.00   96.00   1.0000   13.2200
omega____ theta____ kappa____ phi______ frames
    -       25.0421   38.0000   60.0000 93

 23 omega   -4.00   94.00   1.0000   13.2200
omega____ theta____ kappa____ phi______ frames
    -       25.0421   77.0000 -180.0000 98

 24 omega    3.00   13.00   1.0000   13.2200
omega____ theta____ kappa____ phi______ frames
    -       25.0421   38.0000  -90.0000 10
;
_diffrn_measurement_device_type 'SuperNova, Single source at offset, Eos'
_diffrn_measurement_method '\w scans'
_diffrn_orient_matrix_UB_11 -0.0402072000
_diffrn_orient_matrix_UB_12 -0.0006135000
_diffrn_orient_matrix_UB_13 0.0499540000
_diffrn_orient_matrix_UB_21 -0.0042511000
_diffrn_orient_matrix_UB_22 0.0327025000
_diffrn_orient_matrix_UB_23 -0.0010710000
_diffrn_orient_matrix_UB_31 -0.0614447000
_diffrn_orient_matrix_UB_32 -0.0018888000
_diffrn_orient_matrix_UB_33 -0.0347238000
_diffrn_radiation_monochromator mirror
_diffrn_radiation_type 'Mo K\a'
_diffrn_radiation_wavelength 0.7107
_diffrn_reflns_av_R_equivalents 0.0324
_diffrn_reflns_av_unetI/netI 0.0120
_diffrn_reflns_laue_measured_fraction_full 0.998
_diffrn_reflns_laue_measured_fraction_max 0.999
_diffrn_reflns_limit_h_max 13
_diffrn_reflns_limit_h_min -13
_diffrn_reflns_limit_k_max 30
_diffrn_reflns_limit_k_min -30
_diffrn_reflns_limit_l_max 16
_diffrn_reflns_limit_l_min -16
_diffrn_reflns_number 112581
_diffrn_reflns_point_group_measured_fraction_full 0.998
_diffrn_reflns_point_group_measured_fraction_max 0.999
_diffrn_reflns_theta_full 25.242
_diffrn_reflns_theta_max 30.080
_diffrn_reflns_theta_min 2.568
_diffrn_source 'SuperNova (Mo) X-ray Source'
_exptl_absorpt_coefficient_mu 0.217
_exptl_absorpt_correction_T_max 1.000
_exptl_absorpt_correction_T_min 0.726
_exptl_absorpt_correction_type gaussian
_exptl_absorpt_process_details
;
CrysAlisPro, Agilent Technologies,
Version 1.171.36.32 (release 02-08-2013 CrysAlis171 .NET)
(compiled Aug  2 2013,16:46:58)
Numerical absorption correction based on gaussian integration over
            a multifaceted crystal model
;
_exptl_crystal_colour colourless
_exptl_crystal_colour_primary colourless
_exptl_crystal_density_diffrn 1.230
_exptl_crystal_description plate
_exptl_crystal_F_000 960
_exptl_crystal_size_max 0.3731
_exptl_crystal_size_mid 0.3391
_exptl_crystal_size_min 0.0688
_refine_diff_density_max 0.403
_refine_diff_density_min -0.215
_refine_diff_density_rms 0.050
_refine_ls_extinction_method none
_refine_ls_goodness_of_fit_ref 1.122
_refine_ls_hydrogen_treatment constr
_refine_ls_matrix_type full
_refine_ls_number_parameters 274
_refine_ls_number_reflns 7153
_refine_ls_number_restraints 0
_refine_ls_restrained_S_all 1.122
_refine_ls_R_factor_all 0.0347
_refine_ls_R_factor_gt 0.0324
_refine_ls_shift/su_max 0.001
_refine_ls_shift/su_mean 0.000
_refine_ls_structure_factor_coef Fsqd
_refine_ls_weighting_details
;
 w=1/[\s^2^(Fo^2^)+(0.0319P)^2^+1.4707P]
 where P=(Fo^2^+2Fc^2^)/3
;
_refine_ls_weighting_scheme calc
_refine_ls_wR_factor_gt 0.0861
_refine_ls_wR_factor_ref 0.0874
_reflns_Friedel_coverage 0.000
_reflns_number_gt 6714
_reflns_number_total 7153
_reflns_threshold_expression 'I > 2\s(I)'
_cod_data_source_file c5dt04208a2.cif
_cod_data_source_block all-cis-4
_cod_depositor_comments 'Adding full bibliography for 7037290--7037293.cif.'
_cod_original_cell_volume 2434.74(5)
_cod_database_code 7037290
_chemical_oxdiff_formula 'C24 H30 O3 Si3'
_reflns_odcompleteness_completeness 99.92
_reflns_odcompleteness_iscentric 1
_reflns_odcompleteness_theta 30.01
_shelx_space_group_comment
;
The symmetry employed for this shelxl refinement is uniquely defined
by the following loop, which should always be used as a source of
symmetry information in preference to the above space-group names.
They are only intended as comments.
;
_shelxl_version_number 2013-2

loop_
_space_group_symop_operation_xyz
'x, y, z'
'-x+1/2, y+1/2, -z+1/2'
'-x, -y, -z'
'x-1/2, -y-1/2, z-1/2'

loop_
_atom_site_label
_atom_site_type_symbol
_atom_site_fract_x
_atom_site_fract_y
_atom_site_fract_z
_atom_site_U_iso_or_equiv
_atom_site_adp_type
_atom_site_occupancy
_atom_site_site_symmetry_order
_atom_site_calc_flag
_atom_site_refinement_flags_posn
_atom_site_refinement_flags_adp
Si1 Si 0.47473(3) 0.14110(2) 0.18538(3) 0.01446(7) Uani 1 1 d . .
Si2 Si 0.64924(3) 0.16391(2) 0.41501(3) 0.01356(7) Uani 1 1 d . .
Si3 Si 0.64751(3) 0.26358(2) 0.22097(3) 0.01356(7) Uani 1 1 d . .
O1 O 0.59792(9) 0.10998(4) 0.10977(7) 0.01886(16) Uani 1 1 d . .
O2 O 0.78725(9) 0.12745(4) 0.36923(7) 0.01679(16) Uani 1 1 d . .
O3 O 0.79187(9) 0.23416(4) 0.17245(7) 0.01687(16) Uani 1 1 d . .
C1 C 0.49774(12) 0.12522(5) 0.34223(10) 0.0177(2) Uani 1 1 d . .
H1A H 0.4142 0.1380 0.3800 0.021 Uiso 1 1 calc R U
H1B H 0.5072 0.0810 0.3529 0.021 Uiso 1 1 calc R U
C2 C 0.65495(12) 0.24787(5) 0.37804(9) 0.0162(2) Uani 1 1 d . .
H2A H 0.5776 0.2685 0.4131 0.019 Uiso 1 1 calc R U
H2B H 0.7397 0.2655 0.4107 0.019 Uiso 1 1 calc R U
C3 C 0.48988(12) 0.22526(5) 0.15735(10) 0.0181(2) Uani 1 1 d . .
H3A H 0.4087 0.2456 0.1867 0.022 Uiso 1 1 calc R U
H3B H 0.4889 0.2316 0.0750 0.022 Uiso 1 1 calc R U
C4 C 0.30401(12) 0.11146(5) 0.12811(10) 0.0179(2) Uani 1 1 d . .
C5 C 0.18652(15) 0.10542(9) 0.19441(13) 0.0375(4) Uani 1 1 d . .
H5 H 0.1939 0.1130 0.2729 0.045 Uiso 1 1 calc R U
C6 C 0.05812(17) 0.08829(10) 0.14564(15) 0.0467(5) Uani 1 1 d . .
H6 H -0.0190 0.0850 0.1913 0.056 Uiso 1 1 calc R U
C7 C 0.04615(15) 0.07628(7) 0.02924(13) 0.0308(3) Uani 1 1 d . .
H7 H -0.0391 0.0650 -0.0035 0.037 Uiso 1 1 calc R U
C8 C 0.16127(14) 0.08114(6) -0.03834(11) 0.0249(3) Uani 1 1 d . .
H8 H 0.1538 0.0725 -0.1164 0.030 Uiso 1 1 calc R U
C9 C 0.28814(13) 0.09896(6) 0.01072(10) 0.0215(2) Uani 1 1 d . .
H9 H 0.3645 0.1027 -0.0357 0.026 Uiso 1 1 calc R U
C10 C 0.63793(16) 0.04709(6) 0.11795(13) 0.0299(3) Uani 1 1 d . .
H10A H 0.6884 0.0358 0.0513 0.045 Uiso 1 1 calc R U
H10B H 0.5567 0.0217 0.1226 0.045 Uiso 1 1 calc R U
H10C H 0.6958 0.0412 0.1854 0.045 Uiso 1 1 calc R U
C11 C 0.64374(11) 0.15216(5) 0.57433(9) 0.0156(2) Uani 1 1 d . .
C12 C 0.65157(12) 0.09156(6) 0.61797(10) 0.0193(2) Uani 1 1 d . .
H12 H 0.6596 0.0586 0.5673 0.023 Uiso 1 1 calc R U
C13 C 0.64749(13) 0.07983(6) 0.73522(11) 0.0241(2) Uani 1 1 d . .
H13 H 0.6532 0.0395 0.7623 0.029 Uiso 1 1 calc R U
C14 C 0.63489(14) 0.12869(7) 0.81178(11) 0.0262(3) Uani 1 1 d . .
H14 H 0.6317 0.1211 0.8901 0.031 Uiso 1 1 calc R U
C15 C 0.62712(14) 0.18876(7) 0.77077(11) 0.0254(3) Uani 1 1 d . .
H15 H 0.6187 0.2214 0.8219 0.031 Uiso 1 1 calc R U
C16 C 0.63186(12) 0.20043(6) 0.65326(10) 0.0195(2) Uani 1 1 d . .
H16 H 0.6271 0.2410 0.6270 0.023 Uiso 1 1 calc R U
C17 C 0.92218(13) 0.15134(6) 0.39559(11) 0.0228(2) Uani 1 1 d . .
H17A H 0.9493 0.1787 0.3355 0.034 Uiso 1 1 calc R U
H17B H 0.9872 0.1179 0.4022 0.034 Uiso 1 1 calc R U
H17C H 0.9209 0.1735 0.4668 0.034 Uiso 1 1 calc R U
C18 C 0.64371(12) 0.34766(5) 0.18360(10) 0.0157(2) Uani 1 1 d . .
C19 C 0.76601(13) 0.37800(6) 0.15422(11) 0.0214(2) Uani 1 1 d . .
H19 H 0.8490 0.3562 0.1547 0.026 Uiso 1 1 calc R U
C20 C 0.76530(14) 0.44039(6) 0.12433(12) 0.0257(3) Uani 1 1 d . .
H20 H 0.8474 0.4597 0.1046 0.031 Uiso 1 1 calc R U
C21 C 0.64258(14) 0.47378(6) 0.12401(12) 0.0250(3) Uani 1 1 d . .
H21 H 0.6421 0.5153 0.1039 0.030 Uiso 1 1 calc R U
C22 C 0.52032(13) 0.44477(6) 0.15389(12) 0.0230(2) Uani 1 1 d . .
H22 H 0.4380 0.4671 0.1545 0.028 Uiso 1 1 calc R U
C23 C 0.52085(12) 0.38238(5) 0.18293(11) 0.0192(2) Uani 1 1 d . .
H23 H 0.4383 0.3634 0.2022 0.023 Uiso 1 1 calc R U
C24 C 0.81350(14) 0.22477(7) 0.05385(11) 0.0251(3) Uani 1 1 d . .
H24A H 0.8169 0.2640 0.0157 0.038 Uiso 1 1 calc R U
H24B H 0.7387 0.2006 0.0213 0.038 Uiso 1 1 calc R U
H24C H 0.8995 0.2033 0.0444 0.038 Uiso 1 1 calc R U

loop_
_atom_site_aniso_label
_atom_site_aniso_U_11
_atom_site_aniso_U_22
_atom_site_aniso_U_33
_atom_site_aniso_U_23
_atom_site_aniso_U_13
_atom_site_aniso_U_12
Si1 0.01452(14) 0.01471(14) 0.01410(13) 0.00040(10) -0.00046(10) -0.00224(10)
Si2 0.01500(14) 0.01353(14) 0.01215(13) 0.00040(10) 0.00054(10) -0.00102(10)
Si3 0.01389(13) 0.01201(13) 0.01476(14) 0.00147(10) -0.00010(10) -0.00029(10)
O1 0.0197(4) 0.0176(4) 0.0193(4) 0.0007(3) 0.0030(3) 0.0009(3)
O2 0.0167(4) 0.0156(4) 0.0181(4) -0.0015(3) 0.0017(3) 0.0002(3)
O3 0.0171(4) 0.0181(4) 0.0154(4) 0.0002(3) 0.0023(3) 0.0014(3)
C1 0.0183(5) 0.0192(5) 0.0157(5) 0.0017(4) -0.0007(4) -0.0048(4)
C2 0.0186(5) 0.0149(5) 0.0152(5) -0.0005(4) 0.0012(4) 0.0002(4)
C3 0.0170(5) 0.0154(5) 0.0215(5) 0.0027(4) -0.0037(4) -0.0009(4)
C4 0.0185(5) 0.0159(5) 0.0190(5) -0.0006(4) -0.0015(4) -0.0031(4)
C5 0.0245(7) 0.0646(11) 0.0235(6) -0.0131(7) 0.0033(5) -0.0175(7)
C6 0.0239(7) 0.0795(14) 0.0370(8) -0.0184(9) 0.0050(6) -0.0216(8)
C7 0.0235(6) 0.0325(7) 0.0358(7) -0.0064(6) -0.0079(5) -0.0075(5)
C8 0.0291(6) 0.0238(6) 0.0213(6) -0.0011(5) -0.0089(5) -0.0010(5)
C9 0.0221(6) 0.0240(6) 0.0182(5) 0.0005(4) -0.0022(4) -0.0012(4)
C10 0.0325(7) 0.0213(6) 0.0362(7) 0.0017(5) 0.0065(6) 0.0068(5)
C11 0.0130(4) 0.0199(5) 0.0140(5) 0.0012(4) 0.0004(4) -0.0009(4)
C12 0.0194(5) 0.0207(5) 0.0177(5) 0.0021(4) 0.0008(4) -0.0016(4)
C13 0.0237(6) 0.0281(6) 0.0206(6) 0.0080(5) 0.0005(4) -0.0033(5)
C14 0.0234(6) 0.0411(8) 0.0140(5) 0.0044(5) 0.0002(4) -0.0018(5)
C15 0.0256(6) 0.0343(7) 0.0163(5) -0.0050(5) -0.0010(4) 0.0017(5)
C16 0.0190(5) 0.0222(5) 0.0170(5) -0.0012(4) -0.0019(4) 0.0004(4)
C17 0.0174(5) 0.0241(6) 0.0269(6) -0.0010(5) 0.0001(4) -0.0002(4)
C18 0.0169(5) 0.0135(5) 0.0166(5) 0.0015(4) -0.0015(4) -0.0007(4)
C19 0.0178(5) 0.0164(5) 0.0300(6) 0.0027(4) 0.0020(4) -0.0003(4)
C20 0.0238(6) 0.0173(5) 0.0363(7) 0.0049(5) 0.0034(5) -0.0043(5)
C21 0.0289(6) 0.0131(5) 0.0326(7) 0.0046(5) -0.0042(5) -0.0010(4)
C22 0.0211(5) 0.0165(5) 0.0311(6) 0.0014(5) -0.0064(5) 0.0032(4)
C23 0.0168(5) 0.0169(5) 0.0235(5) 0.0017(4) -0.0031(4) -0.0005(4)
C24 0.0272(6) 0.0299(6) 0.0184(5) -0.0027(5) 0.0067(5) -0.0048(5)

loop_
_atom_type_symbol
_atom_type_description
_atom_type_scat_dispersion_real
_atom_type_scat_dispersion_imag
_atom_type_scat_source
C C 0.0033 0.0016 'International Tables Vol C Tables 4.2.6.8 and 6.1.1.4'
H H 0.0000 0.0000 'International Tables Vol C Tables 4.2.6.8 and 6.1.1.4'
O O 0.0106 0.0060 'International Tables Vol C Tables 4.2.6.8 and 6.1.1.4'
Si Si 0.0817 0.0704 'International Tables Vol C Tables 4.2.6.8 and 6.1.1.4'

loop_
_exptl_crystal_face_index_h
_exptl_crystal_face_index_k
_exptl_crystal_face_index_l
_exptl_crystal_face_perp_dist
_exptl_oxdiff_crystal_face_indexfrac_h
_exptl_oxdiff_crystal_face_indexfrac_k
_exptl_oxdiff_crystal_face_indexfrac_l
_exptl_oxdiff_crystal_face_x
_exptl_oxdiff_crystal_face_y
_exptl_oxdiff_crystal_face_z
-14 -2 0 0.1769 -13.5483 -2.2217 -0.3307 0.5296 -0.0147 0.8482
-3 0 -16 0.1206 -2.7943 -0.3929 -15.9850 -0.6859 0.0161 0.7275
14 2 0 0.1605 13.5618 2.2258 -0.1470 -0.5540 0.0153 -0.8324
-6 -1 15 0.1264 -5.8627 -1.0236 15.0252 0.9869 -0.0246 -0.1596
-1 30 0 0.0344 -1.0019 29.9982 -0.0042 0.0217 0.9853 0.0050
1 -30 0 0.0344 1.0019 -29.9982 0.0042 -0.0217 -0.9853 -0.0050

loop_
_geom_angle_atom_site_label_1
_geom_angle_atom_site_label_2
_geom_angle_atom_site_label_3
_geom_angle
O1 Si1 C1 112.48(5)
O1 Si1 C3 104.22(5)
O1 Si1 C4 108.06(5)
C1 Si1 C4 111.39(5)
C3 Si1 C1 110.18(5)
C3 Si1 C4 110.25(5)
O2 Si2 C1 105.47(5)
O2 Si2 C2 111.17(5)
O2 Si2 C11 107.55(5)
C1 Si2 C2 111.05(5)
C1 Si2 C11 110.18(5)
C2 Si2 C11 111.22(5)
O3 Si3 C2 104.97(5)
O3 Si3 C3 112.27(5)
O3 Si3 C18 107.90(5)
C2 Si3 C3 108.52(5)
C2 Si3 C18 113.98(5)
C3 Si3 C18 109.22(5)
C10 O1 Si1 123.85(8)
C17 O2 Si2 119.79(8)
C24 O3 Si3 122.67(8)
Si1 C1 H1A 108.4
Si1 C1 H1B 108.4
Si2 C1 Si1 115.59(6)
Si2 C1 H1A 108.4
Si2 C1 H1B 108.4
H1A C1 H1B 107.4
Si2 C2 H2A 108.8
Si2 C2 H2B 108.8
Si3 C2 Si2 113.82(6)
Si3 C2 H2A 108.8
Si3 C2 H2B 108.8
H2A C2 H2B 107.7
Si1 C3 Si3 115.67(6)
Si1 C3 H3A 108.4
Si1 C3 H3B 108.4
Si3 C3 H3A 108.4
Si3 C3 H3B 108.4
H3A C3 H3B 107.4
C5 C4 Si1 123.65(9)
C5 C4 C9 117.12(11)
C9 C4 Si1 119.04(9)
C4 C5 H5 119.2
C4 C5 C6 121.55(13)
C6 C5 H5 119.2
C5 C6 H6 120.1
C7 C6 C5 119.79(14)
C7 C6 H6 120.1
C6 C7 H7 120.0
C6 C7 C8 119.91(13)
C8 C7 H7 120.0
C7 C8 H8 120.1
C7 C8 C9 119.86(12)
C9 C8 H8 120.1
C4 C9 H9 119.1
C8 C9 C4 121.76(12)
C8 C9 H9 119.1
O1 C10 H10A 109.5
O1 C10 H10B 109.5
O1 C10 H10C 109.5
H10A C10 H10B 109.5
H10A C10 H10C 109.5
H10B C10 H10C 109.5
C12 C11 Si2 118.75(9)
C16 C11 Si2 123.70(9)
C16 C11 C12 117.55(10)
C11 C12 H12 119.3
C13 C12 C11 121.46(12)
C13 C12 H12 119.3
C12 C13 H13 120.1
C14 C13 C12 119.80(12)
C14 C13 H13 120.1
C13 C14 H14 120.1
C15 C14 C13 119.75(11)
C15 C14 H14 120.1
C14 C15 H15 119.8
C14 C15 C16 120.36(12)
C16 C15 H15 119.8
C11 C16 H16 119.5
C15 C16 C11 121.08(12)
C15 C16 H16 119.5
O2 C17 H17A 109.5
O2 C17 H17B 109.5
O2 C17 H17C 109.5
H17A C17 H17B 109.5
H17A C17 H17C 109.5
H17B C17 H17C 109.5
C19 C18 Si3 120.11(9)
C19 C18 C23 117.67(10)
C23 C18 Si3 122.22(9)
C18 C19 H19 119.4
C20 C19 C18 121.12(11)
C20 C19 H19 119.4
C19 C20 H20 119.9
C21 C20 C19 120.22(12)
C21 C20 H20 119.9
C20 C21 H21 120.2
C20 C21 C22 119.63(11)
C22 C21 H21 120.2
C21 C22 H22 119.9
C21 C22 C23 120.15(12)
C23 C22 H22 119.9
C18 C23 H23 119.4
C22 C23 C18 121.20(11)
C22 C23 H23 119.4
O3 C24 H24A 109.5
O3 C24 H24B 109.5
O3 C24 H24C 109.5
H24A C24 H24B 109.5
H24A C24 H24C 109.5
H24B C24 H24C 109.5

loop_
_geom_bond_atom_site_label_1
_geom_bond_atom_site_label_2
_geom_bond_distance
Si1 O1 1.6445(9)
Si1 C1 1.8682(12)
Si1 C3 1.8578(12)
Si1 C4 1.8726(12)
Si2 O2 1.6498(9)
Si2 C1 1.8673(12)
Si2 C2 1.8693(12)
Si2 C11 1.8776(11)
Si3 O3 1.6464(9)
Si3 C2 1.8625(11)
Si3 C3 1.8670(12)
Si3 C18 1.8719(11)
O1 C10 1.4177(15)
O2 C17 1.4259(15)
O3 C24 1.4193(14)
C1 H1A 0.9700
C1 H1B 0.9700
C2 H2A 0.9700
C2 H2B 0.9700
C3 H3A 0.9700
C3 H3B 0.9700
C4 C5 1.3965(18)
C4 C9 1.3995(16)
C5 H5 0.9300
C5 C6 1.398(2)
C6 H6 0.9300
C6 C7 1.384(2)
C7 H7 0.9300
C7 C8 1.384(2)
C8 H8 0.9300
C8 C9 1.3907(17)
C9 H9 0.9300
C10 H10A 0.9600
C10 H10B 0.9600
C10 H10C 0.9600
C11 C12 1.4085(16)
C11 C16 1.3996(16)
C12 H12 0.9300
C12 C13 1.3925(16)
C13 H13 0.9300
C13 C14 1.392(2)
C14 H14 0.9300
C14 C15 1.387(2)
C15 H15 0.9300
C15 C16 1.3956(17)
C16 H16 0.9300
C17 H17A 0.9600
C17 H17B 0.9600
C17 H17C 0.9600
C18 C19 1.4015(16)
C18 C23 1.4034(16)
C19 H19 0.9300
C19 C20 1.3949(17)
C20 H20 0.9300
C20 C21 1.3871(19)
C21 H21 0.9300
C21 C22 1.3894(18)
C22 H22 0.9300
C22 C23 1.3925(16)
C23 H23 0.9300
C24 H24A 0.9600
C24 H24B 0.9600
C24 H24C 0.9600

loop_
_geom_torsion_atom_site_label_1
_geom_torsion_atom_site_label_2
_geom_torsion_atom_site_label_3
_geom_torsion_atom_site_label_4
_geom_torsion
Si1 C4 C5 C6 174.23(15)
Si1 C4 C9 C8 -175.29(10)
Si2 C11 C12 C13 -179.76(9)
Si2 C11 C16 C15 179.45(9)
Si3 C18 C19 C20 178.99(10)
Si3 C18 C23 C22 -179.44(10)
O1 Si1 C1 Si2 68.47(8)
O1 Si1 C3 Si3 -69.62(7)
O1 Si1 C4 C5 151.79(13)
O1 Si1 C4 C9 -33.41(11)
O2 Si2 C1 Si1 -71.92(7)
O2 Si2 C2 Si3 64.43(7)
O2 Si2 C11 C12 -52.47(10)
O2 Si2 C11 C16 127.69(10)
O3 Si3 C2 Si2 -65.22(7)
O3 Si3 C3 Si1 60.44(8)
O3 Si3 C18 C19 -17.92(11)
O3 Si3 C18 C23 161.64(9)
C1 Si1 O1 C10 51.29(11)
C1 Si1 C3 Si3 51.27(8)
C1 Si1 C4 C5 27.75(15)
C1 Si1 C4 C9 -157.44(10)
C1 Si2 O2 C17 170.91(9)
C1 Si2 C2 Si3 -52.67(8)
C1 Si2 C11 C12 61.99(10)
C1 Si2 C11 C16 -117.84(10)
C2 Si2 O2 C17 50.45(10)
C2 Si2 C1 Si1 48.62(8)
C2 Si2 C11 C12 -174.42(9)
C2 Si2 C11 C16 5.74(12)
C2 Si3 O3 C24 166.37(9)
C2 Si3 C3 Si1 -55.12(8)
C2 Si3 C18 C19 98.23(10)
C2 Si3 C18 C23 -82.21(11)
C3 Si1 O1 C10 170.63(10)
C3 Si1 C1 Si2 -47.35(8)
C3 Si1 C4 C5 -94.89(14)
C3 Si1 C4 C9 79.91(11)
C3 Si3 O3 C24 48.68(10)
C3 Si3 C2 Si2 54.99(8)
C3 Si3 C18 C19 -140.22(10)
C3 Si3 C18 C23 39.34(11)
C4 Si1 O1 C10 -72.09(11)
C4 Si1 C1 Si2 -170.04(6)
C4 Si1 C3 Si3 174.63(6)
C4 C5 C6 C7 0.7(3)
C5 C4 C9 C8 -0.1(2)
C5 C6 C7 C8 0.1(3)
C6 C7 C8 C9 -0.9(2)
C7 C8 C9 C4 1.0(2)
C9 C4 C5 C6 -0.7(3)
C11 Si2 O2 C17 -71.52(9)
C11 Si2 C1 Si1 172.30(6)
C11 Si2 C2 Si3 -175.76(6)
C11 C12 C13 C14 0.25(19)
C12 C11 C16 C15 -0.39(17)
C12 C13 C14 C15 -0.3(2)
C13 C14 C15 C16 0.0(2)
C14 C15 C16 C11 0.35(19)
C16 C11 C12 C13 0.09(17)
C18 Si3 O3 C24 -71.73(10)
C18 Si3 C2 Si2 176.93(6)
C18 Si3 C3 Si1 -179.92(6)
C18 C19 C20 C21 0.5(2)
C19 C18 C23 C22 0.13(18)
C19 C20 C21 C22 0.1(2)
C20 C21 C22 C23 -0.6(2)
C21 C22 C23 C18 0.47(19)
C23 C18 C19 C20 -0.59(19)
